data_2234501
loop_
_publ_author_name
'Li, Shuhong'
'Chen, Limin'
'Xu, Caihong'

_publ_section_title
;
 6,7,8,14,15,16-Hexaphenyldibenzo[<i>c</i>,<i>gh</i>]naphtho[3,2,1,8-<i>pqra</i>]tetraphene-5,13-dione
 dichloromethane monosolvate
;
_journal_coeditor_code AA2047
_journal_issue 5
_journal_name_full 'Acta Crystallographica Section E'
_journal_page_first o1284
_journal_paper_doi 10.1107/S1600536812013621
_journal_volume 68
_journal_year 2012
_chemical_formula_iupac 'C66 H38 O2, C H2 Cl2'
_chemical_formula_moiety 'C66 H38 O2, C H2 Cl2'
_chemical_formula_sum 'C67 H40 Cl2 O2'
_chemical_formula_weight 947.89
_chemical_name_common
;
6,7,8,14,15,16-Hexaphenyldibenzo[<i>c</i>,<i>gh</i>]naphtho[3,2,1,8-
<i>pqra</i>]tetraphene-5,13-dione dichloromethane monosolvate
;
_chemical_name_systematic
;
6,7,8,14,15,16-Hexaphenyldibenzo[<i>c</i>,<i>gh</i>]naphtho[3,2,1,8-
<i>pqra</i>]tetraphene-5,13-dione dichloromethane monosolvate
;
_space_group_IT_number 2
_symmetry_cell_setting triclinic
_symmetry_space_group_name_Hall '-P 1'
_symmetry_space_group_name_H-M 'P -1'
_atom_sites_solution_hydrogens geom
_atom_sites_solution_primary direct
_atom_sites_solution_secondary difmap
_audit_creation_method SHELXL-97
_cell_angle_alpha 91.82(3)
_cell_angle_beta 107.75(3)
_cell_angle_gamma 112.20(3)
_cell_formula_units_Z 2
_cell_length_a 12.587(3)
_cell_length_b 13.466(3)
_cell_length_c 15.872(3)
_cell_measurement_reflns_used 17659
_cell_measurement_temperature 173(2)
_cell_measurement_theta_max 27.48
_cell_measurement_theta_min 1.75
_cell_volume 2339.1(12)
_computing_cell_refinement 'RAPID-AUTO(Rigaku, 2001)'
_computing_data_collection 'RAPID-AUTO (Rigaku, 2001)'
_computing_data_reduction 'RAPID-AUTO (Rigaku, 2001)'
_computing_molecular_graphics 'SHELXTL (Sheldrick, 2008)'
_computing_publication_material 'SHELXL97 (Sheldrick, 2008)'
_computing_structure_refinement 'SHELXL97 (Sheldrick, 2008)'
_computing_structure_solution 'SHELXS97 (Sheldrick, 2008)'
_diffrn_ambient_temperature 173(2)
_diffrn_measured_fraction_theta_full 0.999
_diffrn_measured_fraction_theta_max 0.999
_diffrn_measurement_device_type 'Rigaku R-AXIS RAPID IP area-detector'
_diffrn_measurement_method '\w scans at fixed \c = 45\%'
_diffrn_radiation_monochromator graphite
_diffrn_radiation_source 'rotating anode'
_diffrn_radiation_type MoK\a
_diffrn_radiation_wavelength 0.71073
_diffrn_reflns_av_R_equivalents 0.0447
_diffrn_reflns_av_sigmaI/netI 0.0840
_diffrn_reflns_limit_h_max 14
_diffrn_reflns_limit_h_min -14
_diffrn_reflns_limit_k_max 16
_diffrn_reflns_limit_k_min -16
_diffrn_reflns_limit_l_max 18
_diffrn_reflns_limit_l_min -18
_diffrn_reflns_number 15194
_diffrn_reflns_theta_full 25.00
_diffrn_reflns_theta_max 25.00
_diffrn_reflns_theta_min 1.92
_exptl_absorpt_coefficient_mu 0.190
_exptl_absorpt_correction_T_max 0.9813
_exptl_absorpt_correction_T_min 0.9488
_exptl_absorpt_correction_type multi-scan
_exptl_absorpt_process_details '(ABSCOR; Higashi, 1995)'
_exptl_crystal_colour yellow
_exptl_crystal_density_diffrn 1.346
_exptl_crystal_density_method 'not measured'
_exptl_crystal_description plate
_exptl_crystal_F_000 984
_exptl_crystal_size_max 0.28
_exptl_crystal_size_mid 0.22
_exptl_crystal_size_min 0.10
_refine_diff_density_max 0.321
_refine_diff_density_min -0.256
_refine_ls_extinction_method none
_refine_ls_goodness_of_fit_ref 1.255
_refine_ls_hydrogen_treatment constr
_refine_ls_matrix_type full
_refine_ls_number_parameters 640
_refine_ls_number_reflns 8220
_refine_ls_number_restraints 0
_refine_ls_restrained_S_all 1.255
_refine_ls_R_factor_all 0.1343
_refine_ls_R_factor_gt 0.0868
_refine_ls_shift/su_max 0.000
_refine_ls_shift/su_mean 0.000
_refine_ls_structure_factor_coef Fsqd
_refine_ls_weighting_details 'calc w=1/[\s^2^(Fo^2^)+(0.0507P)^2^+0.1946P] where P=(Fo^2^+2Fc^2^)/3'
_refine_ls_weighting_scheme calc
_refine_ls_wR_factor_gt 0.1351
_refine_ls_wR_factor_ref 0.1475
_reflns_number_gt 6068
_reflns_number_total 8220
_reflns_threshold_expression I>2\s(I)
_cod_data_source_file aa2047.cif
_cod_data_source_block I
_cod_original_cell_volume 2339.0(12)
_cod_database_code 2234501
_cod_database_fobs_code 2234501

loop_
_symmetry_equiv_pos_as_xyz
'x, y, z'
'-x, -y, -z'

loop_
_atom_site_type_symbol
_atom_site_label
_atom_site_fract_x
_atom_site_fract_y
_atom_site_fract_z
_atom_site_U_iso_or_equiv
_atom_site_adp_type
_atom_site_calc_flag
_atom_site_refinement_flags
_atom_site_occupancy
_atom_site_symmetry_multiplicity
O O1 0.6200(2) -0.19241(17) -0.05996(14) 0.0241(5) Uani d . 1 1
C C1 0.6222(3) -0.1085(2) 0.0740(2) 0.0183(7) Uani d . 1 1
C C2 0.5476(3) -0.0681(2) 0.1014(2) 0.0200(7) Uani d . 1 1
C C3 0.5345(3) -0.0813(2) 0.1860(2) 0.0206(7) Uani d . 1 1
C C4 0.6146(3) -0.1179(2) 0.2480(2) 0.0219(8) Uani d . 1 1
C C5 0.6990(3) -0.1452(2) 0.2232(2) 0.0220(8) Uani d . 1 1
C C6 0.6993(3) -0.1455(2) 0.1349(2) 0.0206(7) Uani d . 1 1
C C7 0.6099(3) -0.1176(2) -0.0222(2) 0.0191(7) Uani d . 1 1
C C8 0.4887(3) -0.0099(2) 0.0422(2) 0.0180(7) Uani d . 1 1
C C9 0.4234(3) 0.0361(2) 0.0713(2) 0.0203(7) Uani d . 1 1
C C10 0.3867(3) 0.0053(2) 0.1482(2) 0.0199(7) Uani d . 1 1
C C11 0.4372(3) -0.0582(2) 0.2029(2) 0.0216(8) Uani d . 1 1
C C12 0.2907(3) 0.0256(3) 0.1631(2) 0.0259(8) Uani d . 1 1
H H12 0.2598 0.0714 0.1288 0.031 Uiso calc R 1 1
C C13 0.2416(3) -0.0196(3) 0.2258(2) 0.0294(9) Uani d . 1 1
H H13 0.1778 -0.0046 0.2352 0.035 Uiso calc R 1 1
C C14 0.2854(3) -0.0874(3) 0.2753(2) 0.0275(8) Uani d . 1 1
H H14 0.2483 -0.1219 0.3165 0.033 Uiso calc R 1 1
C C15 0.3814(3) -0.1052(3) 0.2657(2) 0.0243(8) Uani d . 1 1
H H15 0.4115 -0.1502 0.3019 0.029 Uiso calc R 1 1
C C16 0.6169(3) -0.1202(3) 0.3423(2) 0.0248(8) Uani d . 1 1
C C17 0.6572(3) -0.0237(3) 0.4006(2) 0.0345(9) Uani d . 1 1
H H17 0.6861 0.0438 0.3804 0.041 Uiso calc R 1 1
C C18 0.6560(4) -0.0243(4) 0.4865(3) 0.0523(12) Uani d . 1 1
H H18 0.6835 0.0425 0.5248 0.063 Uiso calc R 1 1
C C19 0.6154(4) -0.1207(4) 0.5176(3) 0.0574(13) Uani d . 1 1
H H19 0.6138 -0.1208 0.5771 0.069 Uiso calc R 1 1
C C20 0.5767(4) -0.2176(4) 0.4616(3) 0.0518(13) Uani d . 1 1
H H20 0.5493 -0.2845 0.4831 0.062 Uiso calc R 1 1
C C21 0.5774(3) -0.2184(3) 0.3744(3) 0.0358(9) Uani d . 1 1
H H21 0.5512 -0.2854 0.3366 0.043 Uiso calc R 1 1
C C22 0.7968(3) -0.1662(3) 0.2930(2) 0.0216(8) Uani d . 1 1
C C23 0.9030(3) -0.0792(3) 0.3428(3) 0.0390(10) Uani d . 1 1
H H23 0.9121 -0.0076 0.3334 0.047 Uiso calc R 1 1
C C24 0.9962(4) -0.0943(4) 0.4061(3) 0.0524(12) Uani d . 1 1
H H24 1.0686 -0.0332 0.4399 0.063 Uiso calc R 1 1
C C25 0.9851(4) -0.1976(4) 0.4208(3) 0.0483(11) Uani d . 1 1
H H25 1.0493 -0.2082 0.4643 0.058 Uiso calc R 1 1
C C26 0.8793(4) -0.2854(3) 0.3713(3) 0.0408(10) Uani d . 1 1
H H26 0.8711 -0.3569 0.3805 0.049 Uiso calc R 1 1
C C27 0.7847(3) -0.2707(3) 0.3082(2) 0.0319(9) Uani d . 1 1
H H27 0.7116 -0.3317 0.2754 0.038 Uiso calc R 1 1
C C28 0.7875(3) -0.1761(3) 0.1067(2) 0.0236(8) Uani d . 1 1
C C29 0.7741(3) -0.2831(3) 0.0977(2) 0.0296(9) Uani d . 1 1
H H29 0.7135 -0.3363 0.1153 0.036 Uiso calc R 1 1
C C30 0.8479(3) -0.3131(3) 0.0633(3) 0.0397(10) Uani d . 1 1
H H30 0.8362 -0.3872 0.0557 0.048 Uiso calc R 1 1
C C31 0.9380(3) -0.2368(3) 0.0399(3) 0.0477(12) Uani d . 1 1
H H31 0.9882 -0.2580 0.0159 0.057 Uiso calc R 1 1
C C32 0.9554(3) -0.1291(4) 0.0516(3) 0.0475(11) Uani d . 1 1
H H32 1.0187 -0.0756 0.0367 0.057 Uiso calc R 1 1
C C33 0.8802(3) -0.0991(3) 0.0851(2) 0.0327(9) Uani d . 1 1
H H33 0.8926 -0.0248 0.0932 0.039 Uiso calc R 1 1
O O2 0.6914(2) 0.44986(18) 0.20654(15) 0.0248(5) Uani d . 1 1
C C34 0.5015(3) 0.4662(2) 0.1592(2) 0.0193(7) Uani d . 1 1
C C35 0.4428(3) 0.5163(2) 0.0961(2) 0.0189(7) Uani d . 1 1
C C36 0.3578(3) 0.5520(2) 0.1143(2) 0.0187(7) Uani d . 1 1
C C37 0.3122(3) 0.5103(2) 0.1830(2) 0.0199(7) Uani d . 1 1
C C38 0.3599(3) 0.4466(3) 0.2371(2) 0.0215(8) Uani d . 1 1
C C39 0.4658(3) 0.4350(2) 0.2322(2) 0.0194(7) Uani d . 1 1
C C40 0.6024(3) 0.4448(2) 0.1444(2) 0.0200(7) Uani d . 1 1
C C41 0.4642(3) 0.5269(2) 0.0116(2) 0.0191(7) Uani d . 1 1
C C42 0.4053(3) 0.5751(2) -0.0501(2) 0.0181(7) Uani d . 1 1
C C43 0.3424(3) 0.6348(2) -0.0249(2) 0.0189(7) Uani d . 1 1
C C44 0.3096(3) 0.7072(2) -0.0787(2) 0.0204(7) Uani d . 1 1
H H44 0.3259 0.7142 -0.1333 0.025 Uiso calc R 1 1
C C45 0.2547(3) 0.7672(3) -0.0534(2) 0.0252(8) Uani d . 1 1
H H45 0.2316 0.8146 -0.0907 0.030 Uiso calc R 1 1
C C46 0.2327(3) 0.7588(3) 0.0272(2) 0.0230(8) Uani d . 1 1
H H46 0.1945 0.8006 0.0446 0.028 Uiso calc R 1 1
C C47 0.2655(3) 0.6906(3) 0.0823(2) 0.0229(8) Uani d . 1 1
H H47 0.2515 0.6877 0.1379 0.027 Uiso calc R 1 1
C C48 0.3195(3) 0.6251(2) 0.0577(2) 0.0195(7) Uani d . 1 1
C C49 0.2058(3) 0.5252(2) 0.1962(2) 0.0207(7) Uani d . 1 1
C C50 0.0913(3) 0.4819(3) 0.1298(2) 0.0235(8) Uani d . 1 1
H H50 0.0789 0.4395 0.0759 0.028 Uiso calc R 1 1
C C51 -0.0042(3) 0.4997(3) 0.1411(2) 0.0291(9) Uani d . 1 1
H H51 -0.0819 0.4700 0.0949 0.035 Uiso calc R 1 1
C C52 0.0118(3) 0.5608(3) 0.2194(3) 0.0340(9) Uani d . 1 1
H H52 -0.0545 0.5735 0.2266 0.041 Uiso calc R 1 1
C C53 0.1241(3) 0.6031(3) 0.2868(2) 0.0318(9) Uani d . 1 1
H H53 0.1351 0.6443 0.3409 0.038 Uiso calc R 1 1
C C54 0.2213(3) 0.5854(3) 0.2759(2) 0.0248(8) Uani d . 1 1
H H54 0.2985 0.6144 0.3226 0.030 Uiso calc R 1 1
C C55 0.2890(3) 0.3757(3) 0.2897(2) 0.0222(8) Uani d . 1 1
C C56 0.3100(3) 0.4014(3) 0.3796(2) 0.0288(8) Uani d . 1 1
H H56 0.3741 0.4680 0.4135 0.035 Uiso calc R 1 1
C C57 0.2376(3) 0.3300(3) 0.4208(3) 0.0350(9) Uani d . 1 1
H H57 0.2517 0.3488 0.4826 0.042 Uiso calc R 1 1
C C58 0.1460(3) 0.2327(3) 0.3734(3) 0.0349(9) Uani d . 1 1
H H58 0.0967 0.1844 0.4021 0.042 Uiso calc R 1 1
C C59 0.1260(4) 0.2055(3) 0.2845(3) 0.0407(10) Uani d . 1 1
H H59 0.0638 0.1376 0.2515 0.049 Uiso calc R 1 1
C C60 0.1965(3) 0.2769(3) 0.2428(3) 0.0363(10) Uani d . 1 1
H H60 0.1813 0.2580 0.1808 0.044 Uiso calc R 1 1
C C61 0.5275(3) 0.3821(3) 0.3003(2) 0.0197(7) Uani d . 1 1
C C62 0.6089(3) 0.4428(3) 0.3831(2) 0.0313(9) Uani d . 1 1
H H62 0.6216 0.5165 0.3969 0.038 Uiso calc R 1 1
C C63 0.6721(3) 0.3976(3) 0.4458(2) 0.0348(9) Uani d . 1 1
H H63 0.7288 0.4404 0.5019 0.042 Uiso calc R 1 1
C C64 0.6521(3) 0.2904(3) 0.4265(3) 0.0346(9) Uani d . 1 1
H H64 0.6949 0.2588 0.4693 0.041 Uiso calc R 1 1
C C65 0.5699(3) 0.2286(3) 0.3448(3) 0.0342(9) Uani d . 1 1
H H65 0.5556 0.1543 0.3317 0.041 Uiso calc R 1 1
C C66 0.5088(3) 0.2749(3) 0.2823(2) 0.0283(8) Uani d . 1 1
H H66 0.4529 0.2322 0.2259 0.034 Uiso calc R 1 1
Cl Cl1 0.96908(11) 0.39486(10) 0.41839(8) 0.0611(3) Uani d . 1 1
Cl Cl2 0.82255(11) 0.19108(9) 0.29124(8) 0.0569(3) Uani d . 1 1
C C67 0.8978(5) 0.3331(3) 0.3061(3) 0.0652(14) Uani d . 1 1
H H67A 0.9600 0.3517 0.2764 0.078 Uiso calc R 1 1
H H67B 0.8379 0.3630 0.2762 0.078 Uiso calc R 1 1

loop_
_atom_site_aniso_label
_atom_site_aniso_U_11
_atom_site_aniso_U_22
_atom_site_aniso_U_33
_atom_site_aniso_U_12
_atom_site_aniso_U_13
_atom_site_aniso_U_23
O1 0.0308(14) 0.0261(13) 0.0199(14) 0.0173(11) 0.0076(11) 0.0015(10)
C1 0.0167(17) 0.0162(17) 0.021(2) 0.0048(14) 0.0072(14) 0.0049(13)
C2 0.0170(17) 0.0172(17) 0.020(2) 0.0022(14) 0.0048(14) -0.0001(13)
C3 0.0198(17) 0.0184(17) 0.019(2) 0.0048(14) 0.0046(15) 0.0015(13)
C4 0.0248(18) 0.0196(18) 0.0161(19) 0.0051(15) 0.0050(15) 0.0040(13)
C5 0.0214(18) 0.0169(17) 0.022(2) 0.0052(14) 0.0024(15) 0.0066(14)
C6 0.0211(18) 0.0163(17) 0.022(2) 0.0062(14) 0.0056(15) 0.0035(13)
C7 0.0180(17) 0.0196(18) 0.020(2) 0.0079(14) 0.0068(15) 0.0002(14)
C8 0.0177(17) 0.0150(16) 0.0179(19) 0.0043(14) 0.0049(14) -0.0003(13)
C9 0.0167(17) 0.0174(17) 0.021(2) 0.0031(14) 0.0037(14) -0.0009(13)
C10 0.0199(17) 0.0196(17) 0.018(2) 0.0068(14) 0.0059(15) 0.0021(13)
C11 0.0238(18) 0.0199(18) 0.017(2) 0.0068(15) 0.0048(15) -0.0008(13)
C12 0.031(2) 0.0257(19) 0.024(2) 0.0142(16) 0.0096(17) 0.0054(15)
C13 0.028(2) 0.038(2) 0.029(2) 0.0170(17) 0.0152(17) 0.0022(17)
C14 0.030(2) 0.030(2) 0.023(2) 0.0082(16) 0.0163(17) 0.0030(15)
C15 0.028(2) 0.0250(19) 0.021(2) 0.0097(16) 0.0105(16) 0.0045(14)
C16 0.0206(18) 0.036(2) 0.020(2) 0.0150(16) 0.0061(15) 0.0091(16)
C17 0.027(2) 0.045(2) 0.023(2) 0.0074(17) 0.0081(17) 0.0034(17)
C18 0.048(3) 0.070(3) 0.024(3) 0.008(2) 0.013(2) -0.004(2)
C19 0.047(3) 0.102(4) 0.017(3) 0.024(3) 0.011(2) 0.012(3)
C20 0.046(3) 0.079(3) 0.049(3) 0.031(3) 0.031(2) 0.051(3)
C21 0.034(2) 0.042(2) 0.037(3) 0.0186(18) 0.0145(19) 0.0189(18)
C22 0.0283(19) 0.0295(19) 0.0126(19) 0.0169(16) 0.0079(15) 0.0060(14)
C23 0.032(2) 0.031(2) 0.043(3) 0.0125(18) -0.0022(19) 0.0068(17)
C24 0.035(2) 0.050(3) 0.050(3) 0.013(2) -0.009(2) 0.005(2)
C25 0.041(3) 0.067(3) 0.038(3) 0.033(2) -0.001(2) 0.017(2)
C26 0.053(3) 0.047(3) 0.038(3) 0.035(2) 0.016(2) 0.022(2)
C27 0.034(2) 0.032(2) 0.029(2) 0.0159(17) 0.0066(18) 0.0093(16)
C28 0.0183(18) 0.0246(19) 0.022(2) 0.0076(15) 0.0001(15) 0.0021(14)
C29 0.029(2) 0.028(2) 0.034(2) 0.0161(17) 0.0066(17) 0.0065(16)
C30 0.036(2) 0.037(2) 0.048(3) 0.026(2) 0.003(2) -0.0032(19)
C31 0.022(2) 0.056(3) 0.063(3) 0.017(2) 0.013(2) -0.013(2)
C32 0.026(2) 0.054(3) 0.055(3) 0.005(2) 0.019(2) -0.005(2)
C33 0.028(2) 0.030(2) 0.037(2) 0.0093(17) 0.0093(17) -0.0011(16)
O2 0.0189(12) 0.0347(14) 0.0218(14) 0.0145(11) 0.0037(11) 0.0064(10)
C34 0.0145(17) 0.0206(18) 0.021(2) 0.0059(14) 0.0062(15) 0.0003(14)
C35 0.0134(16) 0.0191(17) 0.021(2) 0.0059(14) 0.0028(14) 0.0014(13)
C36 0.0142(16) 0.0193(17) 0.0192(19) 0.0043(14) 0.0050(14) -0.0030(13)
C37 0.0156(16) 0.0194(17) 0.021(2) 0.0058(14) 0.0038(14) -0.0002(13)
C38 0.0226(18) 0.0225(18) 0.019(2) 0.0073(15) 0.0087(15) -0.0006(14)
C39 0.0148(17) 0.0199(17) 0.021(2) 0.0061(14) 0.0042(14) -0.0012(13)
C40 0.0166(17) 0.0171(17) 0.023(2) 0.0038(14) 0.0069(15) 0.0038(13)
C41 0.0127(16) 0.0187(17) 0.022(2) 0.0026(13) 0.0065(14) 0.0020(14)
C42 0.0169(17) 0.0160(17) 0.022(2) 0.0060(14) 0.0079(15) 0.0031(13)
C43 0.0119(16) 0.0161(17) 0.027(2) 0.0030(13) 0.0075(15) 0.0047(14)
C44 0.0141(16) 0.0227(18) 0.022(2) 0.0057(14) 0.0056(14) 0.0028(14)
C45 0.0221(18) 0.0192(18) 0.035(2) 0.0087(15) 0.0095(16) 0.0062(15)
C46 0.0178(17) 0.0215(18) 0.032(2) 0.0112(14) 0.0075(16) 0.0005(15)
C47 0.0192(17) 0.0243(18) 0.027(2) 0.0087(15) 0.0107(15) 0.0009(15)
C48 0.0091(15) 0.0187(17) 0.026(2) 0.0021(13) 0.0043(14) 0.0007(14)
C49 0.0246(18) 0.0200(17) 0.026(2) 0.0127(15) 0.0148(16) 0.0130(14)
C50 0.0222(18) 0.0203(18) 0.028(2) 0.0098(15) 0.0072(16) 0.0044(14)
C51 0.0170(18) 0.031(2) 0.040(2) 0.0107(16) 0.0081(17) 0.0116(17)
C52 0.030(2) 0.041(2) 0.050(3) 0.0233(18) 0.027(2) 0.0200(19)
C53 0.042(2) 0.039(2) 0.031(2) 0.0253(19) 0.0235(19) 0.0115(17)
C54 0.0259(19) 0.030(2) 0.024(2) 0.0137(16) 0.0124(16) 0.0069(15)
C55 0.0225(18) 0.0251(19) 0.024(2) 0.0155(15) 0.0074(15) 0.0069(14)
C56 0.030(2) 0.028(2) 0.024(2) 0.0093(16) 0.0073(17) 0.0035(15)
C57 0.042(2) 0.044(2) 0.024(2) 0.018(2) 0.0165(19) 0.0132(18)
C58 0.038(2) 0.035(2) 0.041(3) 0.0143(19) 0.024(2) 0.0163(18)
C59 0.040(2) 0.033(2) 0.044(3) 0.0034(18) 0.021(2) 0.0007(18)
C60 0.038(2) 0.037(2) 0.030(2) 0.0068(18) 0.0180(19) -0.0005(17)
C61 0.0132(16) 0.0283(19) 0.021(2) 0.0086(14) 0.0097(14) 0.0070(14)
C62 0.033(2) 0.029(2) 0.030(2) 0.0163(17) 0.0044(17) -0.0010(16)
C63 0.034(2) 0.046(2) 0.021(2) 0.0204(19) 0.0005(17) 0.0016(17)
C64 0.035(2) 0.045(2) 0.032(2) 0.0250(19) 0.0118(19) 0.0168(18)
C65 0.044(2) 0.029(2) 0.038(3) 0.0223(18) 0.015(2) 0.0117(17)
C66 0.032(2) 0.027(2) 0.025(2) 0.0122(16) 0.0086(17) 0.0056(15)
Cl1 0.0554(7) 0.0805(9) 0.0456(8) 0.0301(7) 0.0117(6) 0.0101(6)
Cl2 0.0581(7) 0.0486(7) 0.0721(9) 0.0212(6) 0.0321(6) 0.0263(6)
C67 0.085(4) 0.045(3) 0.045(3) 0.013(3) 0.009(3) 0.015(2)

loop_
_atom_type_symbol
_atom_type_description
_atom_type_scat_dispersion_real
_atom_type_scat_dispersion_imag
_atom_type_scat_source
C C 0.0033 0.0016 'International Tables Vol C Tables 4.2.6.8 and 6.1.1.4'
H H 0.0000 0.0000 'International Tables Vol C Tables 4.2.6.8 and 6.1.1.4'
O O 0.0106 0.0060 'International Tables Vol C Tables 4.2.6.8 and 6.1.1.4'
Cl Cl 0.1484 0.1585 'International Tables Vol C Tables 4.2.6.8 and 6.1.1.4'

loop_
_geom_angle_atom_site_label_1
_geom_angle_atom_site_label_2
_geom_angle_atom_site_label_3
_geom_angle_site_symmetry_1
_geom_angle_site_symmetry_3
_geom_angle
C6 C1 C2 . . 120.6(3)
C6 C1 C7 . . 121.2(3)
C2 C1 C7 . . 118.1(3)
C1 C2 C3 . . 120.1(3)
C1 C2 C8 . . 118.6(3)
C3 C2 C8 . . 121.2(3)
C2 C3 C4 . . 118.0(3)
C2 C3 C11 . . 117.3(3)
C4 C3 C11 . . 124.7(3)
C5 C4 C3 . . 120.5(3)
C5 C4 C16 . . 118.5(3)
C3 C4 C16 . . 120.9(3)
C4 C5 C6 . . 120.4(3)
C4 C5 C22 . . 120.1(3)
C6 C5 C22 . . 119.3(3)
C1 C6 C5 . . 119.3(3)
C1 C6 C28 . . 119.3(3)
C5 C6 C28 . . 121.3(3)
O1 C7 C9 . 2_655 121.8(3)
O1 C7 C1 . . 121.5(3)
C9 C7 C1 2_655 . 116.6(3)
C9 C8 C2 . . 118.7(3)
C9 C8 C8 . 2_655 120.8(4)
C2 C8 C8 . 2_655 120.1(3)
C8 C9 C10 . . 120.9(3)
C8 C9 C7 . 2_655 118.5(3)
C10 C9 C7 . 2_655 120.6(3)
C12 C10 C11 . . 119.2(3)
C12 C10 C9 . . 121.2(3)
C11 C10 C9 . . 119.1(3)
C10 C11 C15 . . 117.2(3)
C10 C11 C3 . . 119.0(3)
C15 C11 C3 . . 123.4(3)
C13 C12 C10 . . 121.3(3)
C13 C12 H12 . . 119.3
C10 C12 H12 . . 119.3
C12 C13 C14 . . 119.6(3)
C12 C13 H13 . . 120.2
C14 C13 H13 . . 120.2
C15 C14 C13 . . 120.8(3)
C15 C14 H14 . . 119.6
C13 C14 H14 . . 119.6
C14 C15 C11 . . 121.6(3)
C14 C15 H15 . . 119.2
C11 C15 H15 . . 119.2
C17 C16 C21 . . 118.2(3)
C17 C16 C4 . . 120.5(3)
C21 C16 C4 . . 121.3(3)
C18 C17 C16 . . 121.3(4)
C18 C17 H17 . . 119.3
C16 C17 H17 . . 119.3
C17 C18 C19 . . 120.6(4)
C17 C18 H18 . . 119.7
C19 C18 H18 . . 119.7
C18 C19 C20 . . 119.3(4)
C18 C19 H19 . . 120.3
C20 C19 H19 . . 120.3
C19 C20 C21 . . 120.8(4)
C19 C20 H20 . . 119.6
C21 C20 H20 . . 119.6
C20 C21 C16 . . 119.8(4)
C20 C21 H21 . . 120.1
C16 C21 H21 . . 120.1
C23 C22 C27 . . 118.6(3)
C23 C22 C5 . . 118.9(3)
C27 C22 C5 . . 122.4(3)
C22 C23 C24 . . 121.1(4)
C22 C23 H23 . . 119.4
C24 C23 H23 . . 119.4
C25 C24 C23 . . 120.4(4)
C25 C24 H24 . . 119.8
C23 C24 H24 . . 119.8
C24 C25 C26 . . 119.0(4)
C24 C25 H25 . . 120.5
C26 C25 H25 . . 120.5
C25 C26 C27 . . 120.9(4)
C25 C26 H26 . . 119.6
C27 C26 H26 . . 119.6
C26 C27 C22 . . 120.0(3)
C26 C27 H27 . . 120.0
C22 C27 H27 . . 120.0
C33 C28 C29 . . 118.8(3)
C33 C28 C6 . . 120.7(3)
C29 C28 C6 . . 120.5(3)
C30 C29 C28 . . 120.5(4)
C30 C29 H29 . . 119.8
C28 C29 H29 . . 119.8
C31 C30 C29 . . 120.5(4)
C31 C30 H30 . . 119.7
C29 C30 H30 . . 119.7
C30 C31 C32 . . 119.6(4)
C30 C31 H31 . . 120.2
C32 C31 H31 . . 120.2
C31 C32 C33 . . 119.9(4)
C31 C32 H32 . . 120.0
C33 C32 H32 . . 120.0
C28 C33 C32 . . 120.6(4)
C28 C33 H33 . . 119.7
C32 C33 H33 . . 119.7
C39 C34 C35 . . 121.9(3)
C39 C34 C40 . . 120.4(3)
C35 C34 C40 . . 117.7(3)
C34 C35 C36 . . 119.3(3)
C34 C35 C41 . . 120.3(3)
C36 C35 C41 . . 120.3(3)
C37 C36 C35 . . 117.5(3)
C37 C36 C48 . . 124.9(3)
C35 C36 C48 . . 117.5(3)
C38 C37 C36 . . 120.6(3)
C38 C37 C49 . . 117.3(3)
C36 C37 C49 . . 121.9(3)
C37 C38 C39 . . 120.2(3)
C37 C38 C55 . . 120.2(3)
C39 C38 C55 . . 118.9(3)
C34 C39 C38 . . 117.6(3)
C34 C39 C61 . . 122.7(3)
C38 C39 C61 . . 119.5(3)
O2 C40 C42 . 2_665 121.1(3)
O2 C40 C34 . . 122.2(3)
C42 C40 C34 2_665 . 116.5(3)
C42 C41 C35 . . 119.8(3)
C42 C41 C41 . 2_665 120.8(4)
C35 C41 C41 . 2_665 118.9(4)
C41 C42 C43 . . 120.5(3)
C41 C42 C40 . 2_665 118.4(3)
C43 C42 C40 . 2_665 120.8(3)
C44 C43 C48 . . 119.6(3)
C44 C43 C42 . . 120.7(3)
C48 C43 C42 . . 119.5(3)
C45 C44 C43 . . 121.0(3)
C45 C44 H44 . . 119.5
C43 C44 H44 . . 119.5
C44 C45 C46 . . 119.7(3)
C44 C45 H45 . . 120.1
C46 C45 H45 . . 120.1
C47 C46 C45 . . 121.0(3)
C47 C46 H46 . . 119.5
C45 C46 H46 . . 119.5
C46 C47 C48 . . 121.1(3)
C46 C47 H47 . . 119.4
C48 C47 H47 . . 119.4
C47 C48 C43 . . 117.5(3)
C47 C48 C36 . . 123.5(3)
C43 C48 C36 . . 119.0(3)
C50 C49 C54 . . 118.6(3)
C50 C49 C37 . . 121.2(3)
C54 C49 C37 . . 120.1(3)
C51 C50 C49 . . 120.8(3)
C51 C50 H50 . . 119.6
C49 C50 H50 . . 119.6
C50 C51 C52 . . 120.5(3)
C50 C51 H51 . . 119.8
C52 C51 H51 . . 119.8
C53 C52 C51 . . 119.8(3)
C53 C52 H52 . . 120.1
C51 C52 H52 . . 120.1
C52 C53 C54 . . 120.1(3)
C52 C53 H53 . . 120.0
C54 C53 H53 . . 120.0
C53 C54 C49 . . 120.2(3)
C53 C54 H54 . . 119.9
C49 C54 H54 . . 119.9
C56 C55 C60 . . 118.5(3)
C56 C55 C38 . . 125.1(3)
C60 C55 C38 . . 116.4(3)
C55 C56 C57 . . 120.0(3)
C55 C56 H56 . . 120.0
C57 C56 H56 . . 120.0
C58 C57 C56 . . 120.8(4)
C58 C57 H57 . . 119.6
C56 C57 H57 . . 119.6
C59 C58 C57 . . 119.6(3)
C59 C58 H58 . . 120.2
C57 C58 H58 . . 120.2
C58 C59 C60 . . 119.9(4)
C58 C59 H59 . . 120.1
C60 C59 H59 . . 120.1
C59 C60 C55 . . 121.2(4)
C59 C60 H60 . . 119.4
C55 C60 H60 . . 119.4
C66 C61 C62 . . 118.7(3)
C66 C61 C39 . . 121.7(3)
C62 C61 C39 . . 119.6(3)
C63 C62 C61 . . 120.9(3)
C63 C62 H62 . . 119.6
C61 C62 H62 . . 119.6
C64 C63 C62 . . 119.5(3)
C64 C63 H63 . . 120.2
C62 C63 H63 . . 120.2
C63 C64 C65 . . 120.1(3)
C63 C64 H64 . . 119.9
C65 C64 H64 . . 119.9
C66 C65 C64 . . 119.8(3)
C66 C65 H65 . . 120.1
C64 C65 H65 . . 120.1
C61 C66 C65 . . 120.9(3)
C61 C66 H66 . . 119.5
C65 C66 H66 . . 119.5
Cl1 C67 Cl2 . . 113.5(2)
Cl1 C67 H67A . . 108.9
Cl2 C67 H67A . . 108.9
Cl1 C67 H67B . . 108.9
Cl2 C67 H67B . . 108.9
H67A C67 H67B . . 107.7

loop_
_geom_bond_atom_site_label_1
_geom_bond_atom_site_label_2
_geom_bond_site_symmetry_2
_geom_bond_distance
O1 C7 . 1.223(3)
C1 C6 . 1.395(4)
C1 C2 . 1.409(4)
C1 C7 . 1.483(4)
C2 C3 . 1.411(4)
C2 C8 . 1.451(4)
C3 C4 . 1.425(4)
C3 C11 . 1.467(4)
C4 C5 . 1.400(5)
C4 C16 . 1.490(5)
C5 C6 . 1.403(5)
C5 C22 . 1.508(4)
C6 C28 . 1.497(4)
C7 C9 2_655 1.480(4)
C8 C9 . 1.367(4)
C8 C8 2_655 1.465(6)
C9 C10 . 1.452(4)
C9 C7 2_655 1.480(4)
C10 C12 . 1.417(4)
C10 C11 . 1.418(4)
C11 C15 . 1.421(5)
C12 C13 . 1.368(5)
C12 H12 . 0.9500
C13 C14 . 1.384(5)
C13 H13 . 0.9500
C14 C15 . 1.368(5)
C14 H14 . 0.9500
C15 H15 . 0.9500
C16 C17 . 1.393(5)
C16 C21 . 1.399(5)
C17 C18 . 1.367(5)
C17 H17 . 0.9500
C18 C19 . 1.372(6)
C18 H18 . 0.9500
C19 C20 . 1.384(6)
C19 H19 . 0.9500
C20 C21 . 1.386(5)
C20 H20 . 0.9500
C21 H21 . 0.9500
C22 C23 . 1.377(5)
C22 C27 . 1.393(4)
C23 C24 . 1.379(5)
C23 H23 . 0.9500
C24 C25 . 1.379(6)
C24 H24 . 0.9500
C25 C26 . 1.379(6)
C25 H25 . 0.9500
C26 C27 . 1.387(5)
C26 H26 . 0.9500
C27 H27 . 0.9500
C28 C33 . 1.381(5)
C28 C29 . 1.383(4)
C29 C30 . 1.381(5)
C29 H29 . 0.9500
C30 C31 . 1.371(6)
C30 H30 . 0.9500
C31 C32 . 1.381(6)
C31 H31 . 0.9500
C32 C33 . 1.386(5)
C32 H32 . 0.9500
C33 H33 . 0.9500
O2 C40 . 1.223(4)
C34 C39 . 1.387(4)
C34 C35 . 1.405(4)
C34 C40 . 1.485(4)
C35 C36 . 1.424(4)
C35 C41 . 1.447(4)
C36 C37 . 1.418(4)
C36 C48 . 1.470(4)
C37 C38 . 1.399(4)
C37 C49 . 1.499(4)
C38 C39 . 1.424(4)
C38 C55 . 1.504(4)
C39 C61 . 1.495(4)
C40 C42 2_665 1.480(4)
C41 C42 . 1.374(4)
C41 C41 2_665 1.466(6)
C42 C43 . 1.444(4)
C42 C40 2_665 1.480(4)
C43 C44 . 1.411(4)
C43 C48 . 1.425(4)
C44 C45 . 1.365(4)
C44 H44 . 0.9500
C45 C46 . 1.388(5)
C45 H45 . 0.9500
C46 C47 . 1.376(4)
C46 H46 . 0.9500
C47 C48 . 1.410(4)
C47 H47 . 0.9500
C49 C50 . 1.389(5)
C49 C54 . 1.401(4)
C50 C51 . 1.371(5)
C50 H50 . 0.9500
C51 C52 . 1.386(5)
C51 H51 . 0.9500
C52 C53 . 1.378(5)
C52 H52 . 0.9500
C53 C54 . 1.389(5)
C53 H53 . 0.9500
C54 H54 . 0.9500
C55 C56 . 1.377(5)
C55 C60 . 1.385(5)
C56 C57 . 1.386(5)
C56 H56 . 0.9500
C57 C58 . 1.371(5)
C57 H57 . 0.9500
C58 C59 . 1.367(5)
C58 H58 . 0.9500
C59 C60 . 1.380(5)
C59 H59 . 0.9500
C60 H60 . 0.9500
C61 C66 . 1.377(4)
C61 C62 . 1.386(5)
C62 C63 . 1.384(5)
C62 H62 . 0.9500
C63 C64 . 1.376(5)
C63 H63 . 0.9500
C64 C65 . 1.380(5)
C64 H64 . 0.9500
C65 C66 . 1.380(5)
C65 H65 . 0.9500
C66 H66 . 0.9500
Cl1 C67 . 1.744(5)
Cl2 C67 . 1.754(4)
C67 H67A . 0.9900
C67 H67B . 0.9900

loop_
_geom_torsion_atom_site_label_1
_geom_torsion_atom_site_label_2
_geom_torsion_atom_site_label_3
_geom_torsion_atom_site_label_4
_geom_torsion_site_symmetry_1
_geom_torsion_site_symmetry_4
_geom_torsion
C6 C1 C2 C3 . . -10.6(4)
C7 C1 C2 C3 . . 165.1(3)
C6 C1 C2 C8 . . 167.3(3)
C7 C1 C2 C8 . . -16.9(4)
C1 C2 C3 C4 . . 11.1(4)
C8 C2 C3 C4 . . -166.7(3)
C1 C2 C3 C11 . . -167.7(3)
C8 C2 C3 C11 . . 14.4(4)
C2 C3 C4 C5 . . -3.3(4)
C11 C3 C4 C5 . . 175.4(3)
C2 C3 C4 C16 . . 172.1(3)
C11 C3 C4 C16 . . -9.2(5)
C3 C4 C5 C6 . . -5.2(5)
C16 C4 C5 C6 . . 179.2(3)
C3 C4 C5 C22 . . 170.0(3)
C16 C4 C5 C22 . . -5.5(4)
C2 C1 C6 C5 . . 1.9(5)
C7 C1 C6 C5 . . -173.7(3)
C2 C1 C6 C28 . . -173.1(3)
C7 C1 C6 C28 . . 11.2(4)
C4 C5 C6 C1 . . 6.0(5)
C22 C5 C6 C1 . . -169.3(3)
C4 C5 C6 C28 . . -179.1(3)
C22 C5 C6 C28 . . 5.6(4)
C6 C1 C7 O1 . . 31.6(4)
C2 C1 C7 O1 . . -144.2(3)
C6 C1 C7 C9 . 2_655 -152.5(3)
C2 C1 C7 C9 . 2_655 31.7(4)
C1 C2 C8 C9 . . -175.3(3)
C3 C2 C8 C9 . . 2.6(4)
C1 C2 C8 C8 . 2_655 -2.6(5)
C3 C2 C8 C8 . 2_655 175.3(3)
C2 C8 C9 C10 . . -15.7(4)
C8 C8 C9 C10 2_655 . 171.6(3)
C2 C8 C9 C7 . 2_655 164.8(3)
C8 C8 C9 C7 2_655 2_655 -7.9(5)
C8 C9 C10 C12 . . -160.7(3)
C7 C9 C10 C12 2_655 . 18.8(5)
C8 C9 C10 C11 . . 11.2(4)
C7 C9 C10 C11 2_655 . -169.3(3)
C12 C10 C11 C15 . . 4.7(5)
C9 C10 C11 C15 . . -167.4(3)
C12 C10 C11 C3 . . 178.5(3)
C9 C10 C11 C3 . . 6.4(4)
C2 C3 C11 C10 . . -18.7(4)
C4 C3 C11 C10 . . 162.6(3)
C2 C3 C11 C15 . . 154.7(3)
C4 C3 C11 C15 . . -24.0(5)
C11 C10 C12 C13 . . -3.5(5)
C9 C10 C12 C13 . . 168.5(3)
C10 C12 C13 C14 . . -0.6(5)
C12 C13 C14 C15 . . 3.4(5)
C13 C14 C15 C11 . . -2.1(5)
C10 C11 C15 C14 . . -2.0(5)
C3 C11 C15 C14 . . -175.5(3)
C5 C4 C16 C17 . . 109.5(4)
C3 C4 C16 C17 . . -66.0(4)
C5 C4 C16 C21 . . -71.3(4)
C3 C4 C16 C21 . . 113.1(4)
C21 C16 C17 C18 . . -1.4(5)
C4 C16 C17 C18 . . 177.7(3)
C16 C17 C18 C19 . . 0.3(6)
C17 C18 C19 C20 . . 0.7(7)
C18 C19 C20 C21 . . -0.7(7)
C19 C20 C21 C16 . . -0.4(6)
C17 C16 C21 C20 . . 1.4(5)
C4 C16 C21 C20 . . -177.7(3)
C4 C5 C22 C23 . . -84.2(4)
C6 C5 C22 C23 . . 91.1(4)
C4 C5 C22 C27 . . 96.8(4)
C6 C5 C22 C27 . . -87.9(4)
C27 C22 C23 C24 . . 0.4(6)
C5 C22 C23 C24 . . -178.6(4)
C22 C23 C24 C25 . . 0.2(7)
C23 C24 C25 C26 . . -0.1(7)
C24 C25 C26 C27 . . -0.6(6)
C25 C26 C27 C22 . . 1.2(6)
C23 C22 C27 C26 . . -1.1(5)
C5 C22 C27 C26 . . 177.9(3)
C1 C6 C28 C33 . . 63.8(4)
C5 C6 C28 C33 . . -111.2(4)
C1 C6 C28 C29 . . -113.0(4)
C5 C6 C28 C29 . . 72.0(4)
C33 C28 C29 C30 . . -3.3(5)
C6 C28 C29 C30 . . 173.6(3)
C28 C29 C30 C31 . . 1.9(6)
C29 C30 C31 C32 . . 0.5(6)
C30 C31 C32 C33 . . -1.3(6)
C29 C28 C33 C32 . . 2.5(5)
C6 C28 C33 C32 . . -174.4(3)
C31 C32 C33 C28 . . -0.2(6)
C39 C34 C35 C36 . . 10.2(5)
C40 C34 C35 C36 . . -171.2(3)
C39 C34 C35 C41 . . -166.8(3)
C40 C34 C35 C41 . . 11.7(4)
C34 C35 C36 C37 . . -16.3(4)
C41 C35 C36 C37 . . 160.7(3)
C34 C35 C36 C48 . . 166.5(3)
C41 C35 C36 C48 . . -16.4(4)
C35 C36 C37 C38 . . 7.1(4)
C48 C36 C37 C38 . . -176.0(3)
C35 C36 C37 C49 . . -168.2(3)
C48 C36 C37 C49 . . 8.7(5)
C36 C37 C38 C39 . . 8.6(5)
C49 C37 C38 C39 . . -175.9(3)
C36 C37 C38 C55 . . -161.5(3)
C49 C37 C38 C55 . . 14.0(4)
C35 C34 C39 C38 . . 5.4(4)
C40 C34 C39 C38 . . -173.1(3)
C35 C34 C39 C61 . . -179.7(3)
C40 C34 C39 C61 . . 1.8(5)
C37 C38 C39 C34 . . -14.9(4)
C55 C38 C39 C34 . . 155.4(3)
C37 C38 C39 C61 . . 170.1(3)
C55 C38 C39 C61 . . -19.7(4)
C39 C34 C40 O2 . . -35.6(5)
C35 C34 C40 O2 . . 145.8(3)
C39 C34 C40 C42 . 2_665 148.8(3)
C35 C34 C40 C42 . 2_665 -29.7(4)
C34 C35 C41 C42 . . 179.4(3)
C36 C35 C41 C42 . . 2.3(4)
C34 C35 C41 C41 . 2_665 7.3(5)
C36 C35 C41 C41 . 2_665 -169.7(3)
C35 C41 C42 C43 . . 12.7(4)
C41 C41 C42 C43 2_665 . -175.4(3)
C35 C41 C42 C40 . 2_665 -161.4(3)
C41 C41 C42 C40 2_665 2_665 10.5(5)
C41 C42 C43 C44 . . 163.4(3)
C40 C42 C43 C44 2_665 . -22.7(4)
C41 C42 C43 C48 . . -13.0(4)
C40 C42 C43 C48 2_665 . 160.9(3)
C48 C43 C44 C45 . . -0.9(4)
C42 C43 C44 C45 . . -177.2(3)
C43 C44 C45 C46 . . 1.2(5)
C44 C45 C46 C47 . . 0.0(5)
C45 C46 C47 C48 . . -1.7(5)
C46 C47 C48 C43 . . 2.0(4)
C46 C47 C48 C36 . . 179.2(3)
C44 C43 C48 C47 . . -0.7(4)
C42 C43 C48 C47 . . 175.7(3)
C44 C43 C48 C36 . . -178.1(3)
C42 C43 C48 C36 . . -1.6(4)
C37 C36 C48 C47 . . 21.8(5)
C35 C36 C48 C47 . . -161.3(3)
C37 C36 C48 C43 . . -161.1(3)
C35 C36 C48 C43 . . 15.9(4)
C38 C37 C49 C50 . . -113.4(4)
C36 C37 C49 C50 . . 62.0(4)
C38 C37 C49 C54 . . 67.9(4)
C36 C37 C49 C54 . . -116.6(3)
C54 C49 C50 C51 . . 1.4(5)
C37 C49 C50 C51 . . -177.3(3)
C49 C50 C51 C52 . . -0.4(5)
C50 C51 C52 C53 . . -0.6(5)
C51 C52 C53 C54 . . 0.7(5)
C52 C53 C54 C49 . . 0.3(5)
C50 C49 C54 C53 . . -1.3(5)
C37 C49 C54 C53 . . 177.4(3)
C37 C38 C55 C56 . . -100.0(4)
C39 C38 C55 C56 . . 89.7(4)
C37 C38 C55 C60 . . 80.5(4)
C39 C38 C55 C60 . . -89.8(4)
C60 C55 C56 C57 . . -1.3(5)
C38 C55 C56 C57 . . 179.2(3)
C55 C56 C57 C58 . . 1.1(5)
C56 C57 C58 C59 . . 0.2(6)
C57 C58 C59 C60 . . -1.2(6)
C58 C59 C60 C55 . . 1.0(6)
C56 C55 C60 C59 . . 0.3(5)
C38 C55 C60 C59 . . 179.8(3)
C34 C39 C61 C66 . . -75.1(4)
C38 C39 C61 C66 . . 99.7(4)
C34 C39 C61 C62 . . 102.7(4)
C38 C39 C61 C62 . . -82.5(4)
C66 C61 C62 C63 . . 1.2(5)
C39 C61 C62 C63 . . -176.7(3)
C61 C62 C63 C64 . . -1.2(6)
C62 C63 C64 C65 . . 0.2(6)
C63 C64 C65 C66 . . 0.7(6)
C62 C61 C66 C65 . . -0.3(5)
C39 C61 C66 C65 . . 177.6(3)
C64 C65 C66 C61 . . -0.6(6)
